data_4088551
loop_
_publ_author_name
'Riddlestone, Ian M.'
'McKay, David'
'Gutmann, Matthias J.'
'Macgregor, Stuart A.'
'Mahon, Mary F.'
'Sparkes, Hazel A.'
'Whittlesey, Michael K.'

_publ_section_title
;
 Isolation of [Ru(IPr)2(CO)H]+ (IPr =
 1,3-Bis(2,6-diisopropylphenyl)imidazol-2-ylidene) and Reactivity toward
 E--H (E = H, B) Bonds
;
_journal_issue 9
_journal_name_full Organometallics
_journal_page_first 1301
_journal_paper_doi 10.1021/acs.organomet.6b00173
_journal_volume 35
_journal_year 2016
_chemical_formula_moiety 'C55 H79 B N5 O Ru, C32 H12 B F24'
_chemical_formula_sum 'C93 H96 B2 F25 N5 O Ru'
_chemical_formula_weight 1897.43
_space_group_crystal_system triclinic
_space_group_IT_number 2
_space_group_name_Hall '-P 1'
_space_group_name_H-M_alt 'P -1'
_atom_sites_solution_hydrogens mixed
_atom_sites_solution_primary iterative
_audit_creation_date 2015-08-04
_audit_creation_method
;
Olex2 1.2
(compiled 2015.01.26 svn.r3150 for OlexSys, GUI svn.r4998)
;
_cell_angle_alpha 112.3762(18)
_cell_angle_beta 90.9046(14)
_cell_angle_gamma 97.4923(14)
_cell_formula_units_Z 2
_cell_length_a 13.5153(2)
_cell_length_b 17.5177(3)
_cell_length_c 21.2075(4)
_cell_measurement_reflns_used 35590
_cell_measurement_temperature 150(2)
_cell_measurement_theta_max 29.8630
_cell_measurement_theta_min 3.5550
_cell_volume 4591.59(15)
_computing_cell_refinement
;
CrysAlisPro, Agilent Technologies,
Version 1.171.37.33 (release 27-03-2014 CrysAlis171 .NET)
(compiled Mar 27 2014,17:12:48)
;
_computing_data_collection
;
CrysAlisPro, Agilent Technologies,
Version 1.171.37.33 (release 27-03-2014 CrysAlis171 .NET)
(compiled Mar 27 2014,17:12:48)
;
_computing_data_reduction
;
CrysAlisPro, Agilent Technologies,
Version 1.171.37.33 (release 27-03-2014 CrysAlis171 .NET)
(compiled Mar 27 2014,17:12:48)
;
_computing_molecular_graphics 'Olex2 (Dolomanov et al., 2009)'
_computing_publication_material 'Olex2 (Dolomanov et al., 2009)'
_computing_structure_refinement 'ShelXL (Sheldrick, 2014)'
_computing_structure_solution 'olex2.solve (Bourhis et al., 2015)'
_diffrn_ambient_temperature 150.15
_diffrn_detector 'CCD plate'
_diffrn_detector_area_resol_mean 16.1468
_diffrn_detector_type EosS2
_diffrn_measured_fraction_theta_full 0.998
_diffrn_measured_fraction_theta_max 0.998
_diffrn_measurement_device 'four-circle diffractometer'
_diffrn_measurement_device_type 'New Xcalibur, EosS2'
_diffrn_measurement_method '\w scans'
_diffrn_radiation_monochromator graphite
_diffrn_radiation_probe x-ray
_diffrn_radiation_type MoK\a
_diffrn_radiation_wavelength 0.71073
_diffrn_reflns_av_R_equivalents 0.0291
_diffrn_reflns_av_unetI/netI 0.0291
_diffrn_reflns_Laue_measured_fraction_full 0.998
_diffrn_reflns_Laue_measured_fraction_max 0.998
_diffrn_reflns_limit_h_max 17
_diffrn_reflns_limit_h_min -17
_diffrn_reflns_limit_k_max 22
_diffrn_reflns_limit_k_min -22
_diffrn_reflns_limit_l_max 27
_diffrn_reflns_limit_l_min -27
_diffrn_reflns_number 81796
_diffrn_reflns_point_group_measured_fraction_full 0.998
_diffrn_reflns_point_group_measured_fraction_max 0.998
_diffrn_reflns_theta_full 26.000
_diffrn_reflns_theta_max 27.485
_diffrn_reflns_theta_min 3.369
_diffrn_source 'Enhance (Mo) X-ray Source'
_exptl_absorpt_coefficient_mu 0.270
_exptl_absorpt_correction_T_max 1.00000
_exptl_absorpt_correction_T_min 0.96279
_exptl_absorpt_correction_type multi-scan
_exptl_absorpt_process_details
;
CrysAlisPro, Agilent Technologies,
Version 1.171.37.33 (release 27-03-2014 CrysAlis171 .NET)
(compiled Mar 27 2014,17:12:48)
Empirical absorption correction using spherical harmonics,
 implemented in SCALE3 ABSPACK scaling algorithm.
;
_exptl_crystal_colour colorless
_exptl_crystal_density_diffrn 1.372
_exptl_crystal_description block
_exptl_crystal_F_000 1952
_exptl_crystal_size_max 0.347
_exptl_crystal_size_mid 0.2594
_exptl_crystal_size_min 0.1486
_refine_diff_density_max 0.868
_refine_diff_density_min -0.737
_refine_diff_density_rms 0.056
_refine_ls_extinction_method none
_refine_ls_goodness_of_fit_ref 1.055
_refine_ls_hydrogen_treatment mixed
_refine_ls_matrix_type full
_refine_ls_number_parameters 1152
_refine_ls_number_reflns 21027
_refine_ls_number_restraints 43
_refine_ls_restrained_S_all 1.059
_refine_ls_R_factor_all 0.0455
_refine_ls_R_factor_gt 0.0378
_refine_ls_shift/su_max 0.002
_refine_ls_shift/su_mean 0.000
_refine_ls_structure_factor_coef Fsqd
_refine_ls_weighting_details 'w=1/[\s^2^(Fo^2^)+(0.0445P)^2^+2.6375P] where P=(Fo^2^+2Fc^2^)/3'
_refine_ls_weighting_scheme calc
_refine_ls_wR_factor_gt 0.0926
_refine_ls_wR_factor_ref 0.0963
_reflns_Friedel_coverage 0.000
_reflns_number_gt 18115
_reflns_number_total 21027
_reflns_threshold_expression 'I > 2\s(I)'
_cod_data_source_file om6b00173_si_003.cif
_cod_data_source_block e15mkw14
_cod_original_cell_volume 4591.58(15)
_cod_database_code 4088551
_shelxl_version_number 2014-3
_shelx_space_group_comment
;
The symmetry employed for this shelxl refinement is uniquely defined
by the following loop, which should always be used as a source of
symmetry information in preference to the above space-group names.
They are only intended as comments.
;
_platon_squeeze_void_probe_radius 1.20

loop_
_space_group_symop_operation_xyz
'x, y, z'
'-x, -y, -z'

loop_
_atom_site_label
_atom_site_type_symbol
_atom_site_fract_x
_atom_site_fract_y
_atom_site_fract_z
_atom_site_U_iso_or_equiv
_atom_site_adp_type
_atom_site_occupancy
_atom_site_site_symmetry_order
_atom_site_calc_flag
_atom_site_refinement_flags_posn
_atom_site_refinement_flags_adp
_atom_site_refinement_flags_occupancy
_atom_site_disorder_assembly
_atom_site_disorder_group
Ru1 Ru 0.16330(2) 0.40782(2) 0.25320(2) 0.01576(4) Uani 1 1 d D . . . .
H1 H 0.0833(15) 0.4556(15) 0.2332(14) 0.061(8) Uiso 1 1 d D . . . .
H1A H 0.2386(14) 0.4000(12) 0.1765(10) 0.021(5) Uiso 1 1 d . . . . .
H1B H 0.2895(16) 0.3594(14) 0.2456(11) 0.033(6) Uiso 1 1 d . . . . .
N1 N 0.25072(11) 0.59881(9) 0.31021(7) 0.0203(3) Uani 1 1 d . . . . .
N2 N 0.33592(10) 0.53674(9) 0.35659(7) 0.0192(3) Uani 1 1 d . . . . .
N3 N 0.06497(10) 0.21985(9) 0.20253(7) 0.0187(3) Uani 1 1 d . . . . .
N4 N 0.03270(10) 0.27045(8) 0.12807(7) 0.0176(3) Uani 1 1 d . . . . .
N5 N 0.31470(15) 0.28502(11) 0.13410(10) 0.0316(4) Uani 1 1 d . . . . .
H5A H 0.333(2) 0.2921(17) 0.0965(15) 0.051(8) Uiso 1 1 d . . . . .
H5B H 0.256(2) 0.2457(18) 0.1231(14) 0.054(8) Uiso 1 1 d . . . . .
H5C H 0.364(2) 0.2632(16) 0.1462(13) 0.047(7) Uiso 1 1 d . . . . .
C1 C 0.25532(12) 0.52184(10) 0.31117(8) 0.0165(3) Uani 1 1 d . . . . .
C2 C 0.37885(14) 0.61994(11) 0.38201(10) 0.0276(4) Uani 1 1 d . . . . .
H2 H 0.4355 0.6446 0.4138 0.033 Uiso 1 1 calc R . . . .
C3 C 0.32550(14) 0.65879(11) 0.35339(10) 0.0283(4) Uani 1 1 d . . . . .
H3 H 0.3366 0.7164 0.3611 0.034 Uiso 1 1 calc R . . . .
C4 C 0.17426(13) 0.62002(10) 0.27389(9) 0.0213(3) Uani 1 1 d . . . . .
C5 C 0.18800(14) 0.61188(11) 0.20675(10) 0.0242(4) Uani 1 1 d . . . . .
C6 C 0.11341(16) 0.63315(13) 0.17336(11) 0.0344(4) Uani 1 1 d . . . . .
H6 H 0.1194 0.6272 0.1272 0.041 Uiso 1 1 calc R . . . .
C7 C 0.03067(18) 0.66287(15) 0.20631(12) 0.0429(5) Uani 1 1 d . . . . .
H7 H -0.0199 0.6764 0.1825 0.051 Uiso 1 1 calc R . . . .
C8 C 0.02108(16) 0.67299(14) 0.27353(12) 0.0382(5) Uani 1 1 d . . . . .
H8 H -0.0356 0.6946 0.2958 0.046 Uiso 1 1 calc R . . . .
C9 C 0.09302(14) 0.65208(11) 0.30946(10) 0.0271(4) Uani 1 1 d . . . . .
C10 C 0.28237(14) 0.58460(12) 0.17224(10) 0.0274(4) Uani 1 1 d . . . . .
H10 H 0.3080 0.5469 0.1921 0.033 Uiso 1 1 calc R . . . .
C11 C 0.36380(16) 0.66030(14) 0.18670(12) 0.0390(5) Uani 1 1 d . . . . .
H11A H 0.3392 0.6994 0.1693 0.059 Uiso 1 1 calc GR . . . .
H11B H 0.4238 0.6415 0.1639 0.059 Uiso 1 1 calc GR . . . .
H11C H 0.3803 0.6883 0.2361 0.059 Uiso 1 1 calc GR . . . .
C12 C 0.26349(17) 0.53654(14) 0.09493(11) 0.0409(5) Uani 1 1 d . . . . .
H12A H 0.2074 0.4913 0.0855 0.061 Uiso 1 1 calc GR . . . .
H12B H 0.3236 0.5130 0.0763 0.061 Uiso 1 1 calc GR . . . .
H12C H 0.2473 0.5745 0.0735 0.061 Uiso 1 1 calc GR . . . .
C13 C 0.08351(16) 0.66772(13) 0.38457(11) 0.0343(4) Uani 1 1 d . . . . .
H13 H 0.1271 0.6327 0.3968 0.041 Uiso 1 1 calc R . . . .
C14 C 0.1211(2) 0.75944(17) 0.42909(13) 0.0557(7) Uani 1 1 d . . . . .
H14A H 0.1899 0.7742 0.4191 0.084 Uiso 1 1 calc GR . . . .
H14B H 0.1196 0.7678 0.4775 0.084 Uiso 1 1 calc GR . . . .
H14C H 0.0780 0.7949 0.4192 0.084 Uiso 1 1 calc GR . . . .
C15 C -0.02325(19) 0.64446(17) 0.40089(14) 0.0505(6) Uani 1 1 d . . . . .
H15A H -0.0661 0.6820 0.3939 0.076 Uiso 1 1 calc GR . . . .
H15B H -0.0234 0.6497 0.4486 0.076 Uiso 1 1 calc GR . . . .
H15C H -0.0487 0.5868 0.3706 0.076 Uiso 1 1 calc GR . . . .
C16 C 0.37162(13) 0.47958(10) 0.38307(9) 0.0205(3) Uani 1 1 d . . . . .
C17 C 0.46414(13) 0.45290(11) 0.36449(9) 0.0249(4) Uani 1 1 d . . . . .
C18 C 0.49911(15) 0.40269(13) 0.39506(10) 0.0325(4) Uani 1 1 d . . . . .
H18 H 0.5616 0.3836 0.3837 0.039 Uiso 1 1 calc R . . . .
C19 C 0.44485(17) 0.38043(13) 0.44119(11) 0.0374(5) Uani 1 1 d . . . . .
H19 H 0.4700 0.3458 0.4610 0.045 Uiso 1 1 calc R . . . .
C20 C 0.35431(16) 0.40779(13) 0.45899(10) 0.0345(5) Uani 1 1 d . . . . .
H20 H 0.3174 0.3912 0.4906 0.041 Uiso 1 1 calc R . . . .
C21 C 0.31600(14) 0.45944(12) 0.43143(9) 0.0253(4) Uani 1 1 d . . . . .
C22 C 0.52772(14) 0.47744(14) 0.31511(10) 0.0313(4) Uani 1 1 d . . . . .
H22 H 0.4862 0.5037 0.2918 0.038 Uiso 1 1 calc R . . . .
C23 C 0.61925(16) 0.54181(17) 0.35341(12) 0.0437(6) Uani 1 1 d . . . . .
H23A H 0.5967 0.5914 0.3870 0.066 Uiso 1 1 calc GR . . . .
H23B H 0.6586 0.5576 0.3207 0.066 Uiso 1 1 calc GR . . . .
H23C H 0.6607 0.5174 0.3769 0.066 Uiso 1 1 calc GR . . . .
C24 C 0.56285(18) 0.40178(17) 0.26029(12) 0.0469(6) Uani 1 1 d . . . . .
H24A H 0.6121 0.3805 0.2812 0.070 Uiso 1 1 calc GR . . . .
H24B H 0.5935 0.4184 0.2250 0.070 Uiso 1 1 calc GR . . . .
H24C H 0.5054 0.3580 0.2395 0.070 Uiso 1 1 calc GR . . . .
C25 C 0.22201(15) 0.49704(14) 0.45661(10) 0.0326(4) Uani 1 1 d . . . . .
H25 H 0.1876 0.5039 0.4174 0.039 Uiso 1 1 calc R . . . .
C26 C 0.2488(2) 0.58423(18) 0.51370(12) 0.0560(7) Uani 1 1 d . . . . .
H26A H 0.2777 0.5791 0.5544 0.084 Uiso 1 1 calc GR . . . .
H26B H 0.1883 0.6106 0.5250 0.084 Uiso 1 1 calc GR . . . .
H26C H 0.2976 0.6186 0.4981 0.084 Uiso 1 1 calc GR . . . .
C27 C 0.1483(2) 0.4423(2) 0.48086(16) 0.0619(8) Uani 1 1 d . . . . .
H27A H 0.1324 0.3866 0.4445 0.093 Uiso 1 1 calc GR . . . .
H27B H 0.0868 0.4673 0.4922 0.093 Uiso 1 1 calc GR . . . .
H27C H 0.1781 0.4377 0.5215 0.093 Uiso 1 1 calc GR . . . .
C28 C 0.07865(12) 0.29329(10) 0.19207(8) 0.0162(3) Uani 1 1 d . . . . .
C29 C 0.01407(13) 0.15458(10) 0.14622(9) 0.0220(3) Uani 1 1 d . . . . .
H29 H -0.0031 0.0983 0.1416 0.026 Uiso 1 1 calc R . . . .
C30 C -0.00599(12) 0.18581(10) 0.10000(9) 0.0211(3) Uani 1 1 d . . . . .
H30 H -0.0402 0.1561 0.0562 0.025 Uiso 1 1 calc R . . . .
C31 C 0.07421(14) 0.21294(11) 0.26866(9) 0.0236(4) Uani 1 1 d . . . . .
C32 C 0.16298(15) 0.19380(12) 0.28978(10) 0.0291(4) Uani 1 1 d . . . . .
C33 C 0.16630(19) 0.18778(16) 0.35367(12) 0.0448(6) Uani 1 1 d . . . . .
H33 H 0.2257 0.1761 0.3704 0.054 Uiso 1 1 calc R . . . .
C34 C 0.0847(2) 0.19850(17) 0.39276(12) 0.0530(7) Uani 1 1 d . . . . .
H34 H 0.0893 0.1956 0.4365 0.064 Uiso 1 1 calc R . . . .
C35 C -0.00314(19) 0.21336(15) 0.36921(12) 0.0438(5) Uani 1 1 d . . . . .
H35 H -0.0592 0.2187 0.3962 0.053 Uiso 1 1 calc R . . . .
C36 C -0.01114(16) 0.22071(11) 0.30639(10) 0.0301(4) Uani 1 1 d . . . . .
C37 C 0.24824(15) 0.17178(12) 0.24389(10) 0.0309(4) Uani 1 1 d . . . . .
H37 H 0.2387 0.1918 0.2062 0.037 Uiso 1 1 calc R . . . .
C38 C 0.35084(17) 0.21303(16) 0.28057(13) 0.0467(6) Uani 1 1 d . . . . .
H38A H 0.3517 0.2735 0.3024 0.070 Uiso 1 1 calc GR . . . .
H38B H 0.4022 0.2010 0.2474 0.070 Uiso 1 1 calc GR . . . .
H38C H 0.3646 0.1911 0.3154 0.070 Uiso 1 1 calc GR . . . .
C39 C 0.2434(2) 0.07668(15) 0.21129(15) 0.0545(7) Uani 1 1 d . . . . .
H39A H 0.2513 0.0551 0.2472 0.082 Uiso 1 1 calc GR . . . .
H39B H 0.2972 0.0625 0.1803 0.082 Uiso 1 1 calc GR . . . .
H39C H 0.1786 0.0516 0.1855 0.082 Uiso 1 1 calc GR . . . .
C40 C -0.11179(15) 0.22915(12) 0.27853(11) 0.0318(4) Uani 1 1 d . . . . .
H40 H -0.0995 0.2497 0.2409 0.038 Uiso 1 1 calc R . . . .
C41 C -0.16971(19) 0.28965(15) 0.33129(14) 0.0490(6) Uani 1 1 d . . . . .
H41A H -0.1886 0.2678 0.3663 0.074 Uiso 1 1 calc GR . . . .
H41B H -0.2301 0.2959 0.3087 0.074 Uiso 1 1 calc GR . . . .
H41C H -0.1276 0.3441 0.3528 0.074 Uiso 1 1 calc GR . . . .
C42 C -0.17726(17) 0.14357(14) 0.24803(12) 0.0409(5) Uani 1 1 d . . . . .
H42A H -0.1418 0.1044 0.2130 0.061 Uiso 1 1 calc GR . . . .
H42B H -0.2401 0.1488 0.2273 0.061 Uiso 1 1 calc GR . . . .
H42C H -0.1918 0.1228 0.2842 0.061 Uiso 1 1 calc GR . . . .
C43 C 0.00977(12) 0.32669(10) 0.09607(9) 0.0183(3) Uani 1 1 d . . . . .
C44 C 0.05543(12) 0.32380(11) 0.03666(9) 0.0202(3) Uani 1 1 d . . . . .
C45 C 0.02572(13) 0.37446(12) 0.00451(10) 0.0250(4) Uani 1 1 d . . . . .
H45 H 0.0561 0.3745 -0.0356 0.030 Uiso 1 1 calc R . . . .
C46 C -0.04688(14) 0.42432(12) 0.03005(10) 0.0277(4) Uani 1 1 d . . . . .
H46 H -0.0662 0.4581 0.0074 0.033 Uiso 1 1 calc R . . . .
C47 C -0.09174(13) 0.42545(11) 0.08850(10) 0.0255(4) Uani 1 1 d . . . . .
H47 H -0.1414 0.4604 0.1057 0.031 Uiso 1 1 calc R . . . .
C48 C -0.06545(12) 0.37624(11) 0.12255(9) 0.0211(3) Uani 1 1 d . . . . .
C49 C 0.12930(13) 0.26448(12) 0.00335(9) 0.0241(4) Uani 1 1 d . . . . .
H49 H 0.1451 0.2367 0.0349 0.029 Uiso 1 1 calc R . . . .
C50 C 0.22770(15) 0.30947(14) -0.00867(12) 0.0373(5) Uani 1 1 d . . . . .
H50A H 0.2148 0.3344 -0.0417 0.056 Uiso 1 1 calc GR . . . .
H50B H 0.2746 0.2694 -0.0267 0.056 Uiso 1 1 calc GR . . . .
H50C H 0.2566 0.3534 0.0346 0.056 Uiso 1 1 calc GR . . . .
C51 C 0.08266(16) 0.19647(14) -0.06392(11) 0.0369(5) Uani 1 1 d . . . . .
H51A H 0.0240 0.1639 -0.0550 0.055 Uiso 1 1 calc GR . . . .
H51B H 0.1318 0.1596 -0.0852 0.055 Uiso 1 1 calc GR . . . .
H51C H 0.0623 0.2223 -0.0948 0.055 Uiso 1 1 calc GR . . . .
C52 C -0.12344(13) 0.37261(11) 0.18259(9) 0.0244(4) Uani 1 1 d . . . . .
H52 H -0.0796 0.3550 0.2114 0.029 Uiso 1 1 calc R . . . .
C53 C -0.15239(17) 0.45706(14) 0.22780(12) 0.0387(5) Uani 1 1 d . . . . .
H53A H -0.0933 0.5000 0.2397 0.058 Uiso 1 1 calc GR . . . .
H53B H -0.1785 0.4537 0.2697 0.058 Uiso 1 1 calc GR . . . .
H53C H -0.2039 0.4715 0.2030 0.058 Uiso 1 1 calc GR . . . .
C54 C -0.21677(14) 0.30616(14) 0.15614(11) 0.0348(5) Uani 1 1 d . . . . .
H54A H -0.2617 0.3225 0.1283 0.052 Uiso 1 1 calc GR . . . .
H54B H -0.2514 0.3013 0.1950 0.052 Uiso 1 1 calc GR . . . .
H54C H -0.1967 0.2523 0.1282 0.052 Uiso 1 1 calc GR . . . .
B1 B 0.30583(16) 0.37261(13) 0.19450(12) 0.0285(4) Uani 1 1 d . . . . .
H1C H 0.3769(16) 0.4150(14) 0.1996(11) 0.032(6) Uiso 1 1 d . . . . .
O1 O 0.01114(12) 0.43945(12) 0.35628(9) 0.0580(5) Uani 1 1 d . . . A 1
C55 C 0.07248(15) 0.42601(13) 0.31739(11) 0.0347(5) Uani 1 1 d . . . A 1
F4 F 0.45567(17) -0.20281(11) -0.45927(9) 0.0908(7) Uani 1 1 d . . . . .
F5 F 0.31690(13) -0.16507(11) -0.41861(10) 0.0769(5) Uani 1 1 d . . . . .
F6 F 0.40763(13) -0.21805(8) -0.36954(9) 0.0617(4) Uani 1 1 d . . . . .
F7 F 0.80817(9) 0.11048(8) -0.11875(8) 0.0478(3) Uani 1 1 d . . . . .
F8 F 0.85755(9) 0.23910(9) -0.09713(9) 0.0540(4) Uani 1 1 d . . . . .
F9 F 0.83549(10) 0.19741(10) -0.01573(7) 0.0509(4) Uani 1 1 d . . . . .
F10 F 0.62020(11) 0.42542(10) 0.06165(9) 0.0712(5) Uani 1 1 d . . . . .
F11 F 0.48424(13) 0.35468(10) 0.06993(8) 0.0635(4) Uani 1 1 d . . . . .
F12 F 0.48967(15) 0.41143(10) -0.00150(9) 0.0707(5) Uani 1 1 d . . . . .
F13 F 0.57819(10) -0.12263(9) -0.10120(9) 0.0529(4) Uani 1 1 d . . . . .
F14 F 0.45305(13) -0.21224(9) -0.14759(11) 0.0780(6) Uani 1 1 d . . . . .
F15 F 0.47669(17) -0.15620(14) -0.03882(11) 0.1002(8) Uani 1 1 d . . . . .
F16 F 0.18952(14) -0.01596(10) 0.03095(9) 0.0678(5) Uani 1 1 d . . . . .
F17 F 0.11972(9) 0.01841(10) -0.04269(7) 0.0529(4) Uani 1 1 d . . . . .
F18 F 0.22129(9) 0.10897(7) 0.03566(6) 0.0388(3) Uani 1 1 d . . . . .
F19 F 0.06701(15) -0.00270(13) -0.31860(11) 0.0985(7) Uani 1 1 d . . . . .
F20 F 0.03469(12) 0.03131(13) -0.21750(12) 0.0864(6) Uani 1 1 d . . . . .
F21 F -0.00510(13) 0.10283(14) -0.27227(19) 0.1436(13) Uani 1 1 d . . . . .
F22 F 0.38084(13) 0.35808(13) -0.22604(17) 0.1230(11) Uani 1 1 d . . . . .
F23 F 0.23512(12) 0.33937(12) -0.26916(12) 0.0801(6) Uani 1 1 d . . . . .
F24 F 0.2588(3) 0.38486(12) -0.16269(14) 0.1318(11) Uani 1 1 d . . . . .
C56 C 0.47655(13) 0.04145(11) -0.25171(9) 0.0215(3) Uani 1 1 d . . . . .
C57 C 0.55372(14) 0.07887(12) -0.27886(10) 0.0282(4) Uani 1 1 d . . . . .
H57 H 0.5844 0.1343 -0.2524 0.034 Uiso 1 1 calc R . . . .
C58 C 0.58653(16) 0.03768(13) -0.34297(11) 0.0358(5) Uani 1 1 d . . . . .
C59 C 0.54263(17) -0.04264(13) -0.38415(11) 0.0379(5) Uani 1 1 d . . . . .
H59 H 0.5649 -0.0709 -0.4282 0.046 Uiso 1 1 calc R . . . .
C60 C 0.46526(15) -0.08036(12) -0.35903(10) 0.0309(4) Uani 1 1 d . . . . .
C61 C 0.43370(13) -0.03959(11) -0.29434(10) 0.0251(4) Uani 1 1 d . . . . .
H61 H 0.3812 -0.0677 -0.2784 0.030 Uiso 1 1 calc R . . . .
C62 C 0.6710(2) 0.07996(17) -0.36922(15) 0.0594(8) Uani 1 1 d . . . . .
C63 C 0.41218(19) -0.16596(14) -0.40211(12) 0.0440(5) Uani 1 1 d . . . . .
C64 C 0.51846(12) 0.16318(10) -0.12526(9) 0.0199(3) Uani 1 1 d . . . . .
C65 C 0.61785(13) 0.14773(11) -0.12316(9) 0.0217(3) Uani 1 1 d . . . . .
H65 H 0.6351 0.0970 -0.1551 0.026 Uiso 1 1 calc R . . . .
C66 C 0.69143(13) 0.20402(11) -0.07603(9) 0.0228(4) Uani 1 1 d . . . . .
C67 C 0.66960(13) 0.27833(11) -0.02760(9) 0.0242(4) Uani 1 1 d . . . . .
H67 H 0.7202 0.3172 0.0043 0.029 Uiso 1 1 calc R . . . .
C68 C 0.57173(14) 0.29399(11) -0.02727(9) 0.0239(4) Uani 1 1 d . . . . .
C69 C 0.49823(13) 0.23754(11) -0.07515(9) 0.0222(3) Uani 1 1 d . . . . .
H69 H 0.4318 0.2502 -0.0736 0.027 Uiso 1 1 calc R . . . .
C70 C 0.79708(14) 0.18711(12) -0.07773(10) 0.0275(4) Uani 1 1 d . . . . .
C71 C 0.54343(15) 0.37140(13) 0.02533(11) 0.0331(4) Uani 1 1 d . . . . .
C72 C 0.39454(12) 0.03331(10) -0.13717(9) 0.0186(3) Uani 1 1 d . . . . .
C73 C 0.44623(13) -0.03065(11) -0.13634(9) 0.0220(3) Uani 1 1 d . . . . .
H73 H 0.4995 -0.0449 -0.1653 0.026 Uiso 1 1 calc R . . . .
C74 C 0.42188(14) -0.07405(11) -0.09434(10) 0.0246(4) Uani 1 1 d . . . . .
C75 C 0.34372(14) -0.05675(11) -0.05189(9) 0.0254(4) Uani 1 1 d . . . . .
H75 H 0.3268 -0.0869 -0.0237 0.031 Uiso 1 1 calc R . . . .
C76 C 0.29123(13) 0.00595(11) -0.05207(9) 0.0231(4) Uani 1 1 d . . . . .
C77 C 0.31683(13) 0.05029(10) -0.09320(9) 0.0208(3) Uani 1 1 d . . . . .
H77 H 0.2802 0.0937 -0.0914 0.025 Uiso 1 1 calc R . . . .
C78 C 0.48065(16) -0.14101(13) -0.09513(12) 0.0350(5) Uani 1 1 d . . . . .
C79 C 0.20653(15) 0.02836(12) -0.00708(10) 0.0292(4) Uani 1 1 d . . . . .
C80 C 0.33935(13) 0.13327(11) -0.19869(9) 0.0205(3) Uani 1 1 d . . . . .
C81 C 0.35184(14) 0.21257(12) -0.20159(10) 0.0269(4) Uani 1 1 d . . . . .
H81 H 0.4157 0.2461 -0.1889 0.032 Uiso 1 1 calc R . . . .
C82 C 0.27353(16) 0.24349(13) -0.22249(12) 0.0338(4) Uani 1 1 d . . . . .
C83 C 0.17955(15) 0.19645(13) -0.24249(11) 0.0344(5) Uani 1 1 d . . . . .
H83 H 0.1262 0.2179 -0.2568 0.041 Uiso 1 1 calc R . . . .
C84 C 0.16526(14) 0.11763(12) -0.24118(11) 0.0317(4) Uani 1 1 d . . . . .
C85 C 0.24383(13) 0.08692(11) -0.21977(10) 0.0252(4) Uani 1 1 d . . . . .
H85 H 0.2321 0.0324 -0.2195 0.030 Uiso 1 1 calc R . . . .
C86 C 0.2890(2) 0.33070(17) -0.22096(18) 0.0575(8) Uani 1 1 d . . . . .
C87 C 0.06482(17) 0.06404(16) -0.26236(16) 0.0506(7) Uani 1 1 d . . . . .
B2 B 0.43189(14) 0.09296(12) -0.17867(10) 0.0188(4) Uani 1 1 d . . . . .
F1 F 0.7024(3) 0.1577(2) -0.3289(2) 0.0777(13) Uani 0.75 1 d . U P B 1
F2 F 0.7498(3) 0.0392(4) -0.3799(3) 0.109(2) Uani 0.75 1 d . U P B 1
F3 F 0.6454(4) 0.0823(4) -0.4294(2) 0.1158(18) Uani 0.75 1 d . U P B 1
F1A F 0.7356(11) 0.1304(9) -0.3174(8) 0.116(5) Uani 0.25 1 d . U P B 2
F2A F 0.7148(11) 0.0346(9) -0.4121(7) 0.092(4) Uani 0.25 1 d . U P B 2
F3A F 0.6360(12) 0.1254(8) -0.3975(8) 0.104(3) Uani 0.25 1 d . U P B 2

loop_
_atom_site_aniso_label
_atom_site_aniso_U_11
_atom_site_aniso_U_22
_atom_site_aniso_U_33
_atom_site_aniso_U_23
_atom_site_aniso_U_13
_atom_site_aniso_U_12
Ru1 0.01589(7) 0.01411(6) 0.01609(7) 0.00508(5) 0.00003(4) 0.00053(4)
N1 0.0201(7) 0.0166(7) 0.0240(7) 0.0088(6) -0.0022(6) 0.0002(5)
N2 0.0193(7) 0.0179(7) 0.0184(7) 0.0055(6) -0.0023(5) 0.0007(5)
N3 0.0211(7) 0.0166(7) 0.0171(7) 0.0058(6) 0.0005(5) 0.0003(5)
N4 0.0172(7) 0.0156(6) 0.0184(7) 0.0049(5) 0.0002(5) 0.0022(5)
N5 0.0355(10) 0.0271(9) 0.0291(9) 0.0054(7) 0.0029(7) 0.0108(8)
C1 0.0160(7) 0.0186(8) 0.0161(8) 0.0075(6) 0.0027(6) 0.0034(6)
C2 0.0274(9) 0.0206(9) 0.0285(10) 0.0053(7) -0.0085(7) -0.0044(7)
C3 0.0294(10) 0.0177(8) 0.0339(10) 0.0082(8) -0.0058(8) -0.0043(7)
C4 0.0226(8) 0.0149(8) 0.0278(9) 0.0105(7) -0.0020(7) 0.0010(6)
C5 0.0275(9) 0.0177(8) 0.0289(9) 0.0111(7) 0.0007(7) 0.0023(7)
C6 0.0425(12) 0.0370(11) 0.0307(10) 0.0189(9) 0.0009(9) 0.0116(9)
C7 0.0434(13) 0.0523(14) 0.0452(13) 0.0277(11) -0.0001(10) 0.0219(11)
C8 0.0334(11) 0.0436(12) 0.0463(13) 0.0226(11) 0.0086(9) 0.0195(9)
C9 0.0295(10) 0.0232(9) 0.0326(10) 0.0147(8) 0.0044(8) 0.0051(7)
C10 0.0295(10) 0.0248(9) 0.0310(10) 0.0142(8) 0.0056(8) 0.0042(7)
C11 0.0333(11) 0.0392(12) 0.0423(12) 0.0166(10) 0.0033(9) -0.0056(9)
C12 0.0413(12) 0.0381(12) 0.0350(12) 0.0055(9) 0.0103(9) 0.0022(9)
C13 0.0379(11) 0.0362(11) 0.0340(11) 0.0176(9) 0.0108(9) 0.0092(9)
C14 0.0704(18) 0.0487(15) 0.0374(13) 0.0080(11) 0.0138(12) -0.0024(13)
C15 0.0513(15) 0.0516(15) 0.0491(15) 0.0207(12) 0.0215(12) 0.0038(12)
C16 0.0225(8) 0.0189(8) 0.0176(8) 0.0049(6) -0.0042(6) 0.0018(6)
C17 0.0240(9) 0.0257(9) 0.0204(9) 0.0041(7) -0.0046(7) 0.0032(7)
C18 0.0315(10) 0.0324(10) 0.0305(10) 0.0071(8) -0.0089(8) 0.0110(8)
C19 0.0472(13) 0.0332(11) 0.0349(11) 0.0159(9) -0.0098(9) 0.0100(9)
C20 0.0427(12) 0.0367(11) 0.0266(10) 0.0170(9) -0.0041(8) 0.0006(9)
C21 0.0268(9) 0.0290(9) 0.0180(8) 0.0079(7) -0.0036(7) 0.0008(7)
C22 0.0235(9) 0.0445(12) 0.0241(9) 0.0106(9) -0.0001(7) 0.0070(8)
C23 0.0286(11) 0.0624(15) 0.0404(13) 0.0236(12) -0.0017(9) -0.0042(10)
C24 0.0368(12) 0.0694(17) 0.0308(11) 0.0098(11) 0.0052(9) 0.0254(11)
C25 0.0265(10) 0.0494(12) 0.0232(9) 0.0154(9) 0.0047(7) 0.0055(9)
C26 0.0507(15) 0.0719(18) 0.0285(12) -0.0052(12) 0.0011(10) 0.0272(13)
C27 0.0413(14) 0.102(2) 0.0684(19) 0.0617(19) 0.0177(13) 0.0097(14)
C28 0.0154(7) 0.0168(7) 0.0163(8) 0.0056(6) 0.0037(6) 0.0035(6)
C29 0.0248(9) 0.0151(8) 0.0220(9) 0.0037(7) 0.0000(7) -0.0005(6)
C30 0.0200(8) 0.0171(8) 0.0212(8) 0.0025(7) -0.0008(6) 0.0006(6)
C31 0.0345(10) 0.0172(8) 0.0171(8) 0.0067(7) -0.0006(7) -0.0031(7)
C32 0.0384(11) 0.0246(9) 0.0241(9) 0.0115(8) -0.0043(8) -0.0020(8)
C33 0.0558(15) 0.0525(14) 0.0317(12) 0.0244(11) -0.0073(10) 0.0025(11)
C34 0.0765(19) 0.0626(16) 0.0259(11) 0.0267(12) 0.0039(11) 0.0003(14)
C35 0.0565(15) 0.0452(13) 0.0300(11) 0.0171(10) 0.0117(10) -0.0005(11)
C36 0.0421(11) 0.0204(9) 0.0243(9) 0.0068(7) 0.0079(8) -0.0027(8)
C37 0.0326(10) 0.0302(10) 0.0319(10) 0.0153(8) -0.0056(8) 0.0022(8)
C38 0.0366(12) 0.0501(14) 0.0509(14) 0.0181(12) -0.0119(10) 0.0035(10)
C39 0.0613(17) 0.0339(12) 0.0613(17) 0.0106(12) 0.0105(13) 0.0061(11)
C40 0.0341(10) 0.0255(9) 0.0358(11) 0.0122(8) 0.0141(8) 0.0021(8)
C41 0.0530(15) 0.0344(12) 0.0568(15) 0.0134(11) 0.0298(12) 0.0065(10)
C42 0.0376(12) 0.0337(11) 0.0474(13) 0.0133(10) 0.0092(10) -0.0021(9)
C43 0.0157(7) 0.0180(8) 0.0202(8) 0.0070(6) -0.0027(6) 0.0005(6)
C44 0.0164(8) 0.0204(8) 0.0224(8) 0.0070(7) -0.0010(6) 0.0013(6)
C45 0.0228(9) 0.0292(9) 0.0253(9) 0.0135(8) 0.0017(7) 0.0025(7)
C46 0.0253(9) 0.0272(9) 0.0361(11) 0.0184(8) -0.0022(8) 0.0039(7)
C47 0.0206(8) 0.0221(9) 0.0340(10) 0.0102(8) 0.0015(7) 0.0063(7)
C48 0.0172(8) 0.0196(8) 0.0234(9) 0.0053(7) -0.0007(6) 0.0014(6)
C49 0.0200(8) 0.0289(9) 0.0253(9) 0.0112(8) 0.0040(7) 0.0079(7)
C50 0.0238(10) 0.0453(12) 0.0485(13) 0.0226(11) 0.0123(9) 0.0098(9)
C51 0.0344(11) 0.0393(12) 0.0304(11) 0.0028(9) 0.0025(8) 0.0164(9)
C52 0.0205(8) 0.0277(9) 0.0239(9) 0.0078(7) 0.0037(7) 0.0060(7)
C53 0.0436(12) 0.0355(11) 0.0366(12) 0.0092(9) 0.0153(9) 0.0177(9)
C54 0.0229(9) 0.0440(12) 0.0330(11) 0.0117(9) 0.0047(8) -0.0016(8)
B1 0.0217(10) 0.0239(10) 0.0320(11) 0.0019(9) 0.0024(8) 0.0038(8)
O1 0.0356(9) 0.0677(12) 0.0397(9) -0.0080(8) 0.0164(7) -0.0114(8)
C55 0.0277(10) 0.0300(10) 0.0297(10) -0.0026(8) 0.0029(8) -0.0091(8)
F4 0.1260(17) 0.0475(9) 0.0565(11) -0.0179(8) 0.0400(11) -0.0199(10)
F5 0.0671(11) 0.0530(10) 0.0862(13) 0.0069(9) -0.0367(10) -0.0085(8)
F6 0.0792(11) 0.0272(7) 0.0692(11) 0.0128(7) -0.0015(8) -0.0057(7)
F7 0.0280(6) 0.0348(7) 0.0656(9) 0.0012(6) -0.0088(6) 0.0109(5)
F8 0.0233(6) 0.0582(9) 0.1015(12) 0.0545(9) 0.0094(7) 0.0037(6)
F9 0.0368(7) 0.0743(10) 0.0441(8) 0.0234(7) -0.0114(6) 0.0171(7)
F10 0.0427(8) 0.0450(8) 0.0772(11) -0.0270(8) 0.0023(8) -0.0038(7)
F11 0.0772(11) 0.0524(9) 0.0493(9) 0.0062(7) 0.0374(8) 0.0074(8)
F12 0.1094(14) 0.0427(9) 0.0571(10) 0.0059(7) 0.0018(9) 0.0440(9)
F13 0.0352(7) 0.0528(9) 0.0842(11) 0.0373(8) 0.0018(7) 0.0202(6)
F14 0.0618(10) 0.0232(7) 0.1266(16) 0.0021(8) -0.0176(10) 0.0157(7)
F15 0.1426(18) 0.1321(18) 0.1064(15) 0.1047(15) 0.0778(14) 0.1077(16)
F16 0.0987(13) 0.0621(10) 0.0788(11) 0.0540(9) 0.0653(10) 0.0466(9)
F17 0.0229(6) 0.0690(10) 0.0479(8) 0.0040(7) 0.0076(6) -0.0012(6)
F18 0.0366(7) 0.0284(6) 0.0399(7) -0.0010(5) 0.0089(5) 0.0086(5)
F19 0.0813(13) 0.0777(13) 0.0893(15) -0.0045(11) -0.0268(11) -0.0335(11)
F20 0.0397(9) 0.1017(15) 0.1167(17) 0.0541(13) -0.0104(9) -0.0292(9)
F21 0.0415(10) 0.0798(14) 0.319(4) 0.098(2) -0.0770(16) -0.0131(9)
F22 0.0462(10) 0.0898(14) 0.286(3) 0.142(2) -0.0425(14) -0.0186(9)
F23 0.0560(10) 0.0806(12) 0.1423(18) 0.0895(13) -0.0210(10) 0.0018(9)
F24 0.245(3) 0.0329(10) 0.120(2) 0.0273(12) 0.018(2) 0.0347(15)
C56 0.0205(8) 0.0211(8) 0.0257(9) 0.0114(7) 0.0018(7) 0.0051(6)
C57 0.0302(10) 0.0225(9) 0.0317(10) 0.0109(8) 0.0062(8) 0.0012(7)
C58 0.0393(11) 0.0301(10) 0.0383(12) 0.0134(9) 0.0163(9) 0.0038(9)
C59 0.0470(13) 0.0332(11) 0.0312(11) 0.0083(9) 0.0150(9) 0.0090(9)
C60 0.0344(10) 0.0251(9) 0.0298(10) 0.0065(8) 0.0029(8) 0.0051(8)
C61 0.0236(9) 0.0230(9) 0.0280(9) 0.0098(7) 0.0008(7) 0.0014(7)
C62 0.0701(19) 0.0445(15) 0.0556(17) 0.0134(13) 0.0345(15) -0.0044(13)
C63 0.0501(14) 0.0324(11) 0.0369(12) 0.0015(10) 0.0044(10) -0.0004(10)
C64 0.0195(8) 0.0190(8) 0.0232(8) 0.0111(7) 0.0006(6) 0.0006(6)
C65 0.0219(8) 0.0171(8) 0.0270(9) 0.0100(7) -0.0004(7) 0.0019(6)
C66 0.0201(8) 0.0223(8) 0.0284(9) 0.0135(7) -0.0015(7) 0.0003(7)
C67 0.0238(9) 0.0238(9) 0.0250(9) 0.0114(7) -0.0020(7) -0.0019(7)
C68 0.0274(9) 0.0207(8) 0.0233(9) 0.0090(7) 0.0030(7) 0.0007(7)
C69 0.0193(8) 0.0231(8) 0.0262(9) 0.0122(7) 0.0040(7) 0.0022(7)
C70 0.0230(9) 0.0237(9) 0.0370(11) 0.0143(8) -0.0048(8) 0.0004(7)
C71 0.0317(10) 0.0279(10) 0.0325(11) 0.0045(8) 0.0038(8) 0.0018(8)
C72 0.0168(8) 0.0171(8) 0.0211(8) 0.0073(6) -0.0022(6) 0.0003(6)
C73 0.0203(8) 0.0206(8) 0.0260(9) 0.0097(7) 0.0029(7) 0.0040(6)
C74 0.0272(9) 0.0205(8) 0.0280(9) 0.0106(7) 0.0015(7) 0.0063(7)
C75 0.0333(10) 0.0197(8) 0.0255(9) 0.0113(7) 0.0038(7) 0.0033(7)
C76 0.0246(9) 0.0185(8) 0.0240(9) 0.0064(7) 0.0041(7) 0.0016(7)
C77 0.0209(8) 0.0169(8) 0.0244(9) 0.0074(7) 0.0016(7) 0.0041(6)
C78 0.0398(11) 0.0319(11) 0.0455(12) 0.0246(10) 0.0128(9) 0.0159(9)
C79 0.0337(10) 0.0228(9) 0.0325(10) 0.0115(8) 0.0101(8) 0.0050(8)
C80 0.0213(8) 0.0206(8) 0.0208(8) 0.0089(7) 0.0019(6) 0.0041(6)
C81 0.0231(9) 0.0259(9) 0.0359(10) 0.0173(8) -0.0004(7) 0.0019(7)
C82 0.0341(11) 0.0278(10) 0.0464(12) 0.0215(9) -0.0033(9) 0.0069(8)
C83 0.0288(10) 0.0322(10) 0.0448(12) 0.0162(9) -0.0073(9) 0.0106(8)
C84 0.0239(9) 0.0295(10) 0.0379(11) 0.0089(9) -0.0076(8) 0.0043(8)
C85 0.0244(9) 0.0207(8) 0.0294(10) 0.0089(7) -0.0021(7) 0.0029(7)
C86 0.0505(15) 0.0427(14) 0.094(2) 0.0438(16) -0.0146(14) 0.0049(12)
C87 0.0307(12) 0.0401(13) 0.0762(19) 0.0202(13) -0.0226(12) -0.0009(10)
B2 0.0168(9) 0.0172(8) 0.0234(9) 0.0092(7) 0.0011(7) 0.0014(7)
F1 0.101(3) 0.0384(14) 0.083(2) 0.0165(13) 0.057(2) -0.0116(14)
F2 0.057(2) 0.088(3) 0.195(6) 0.064(4) 0.068(3) 0.019(2)
F3 0.134(3) 0.153(5) 0.071(2) 0.068(2) 0.031(2) -0.029(4)
F1A 0.085(8) 0.115(9) 0.101(7) 0.012(7) 0.043(6) -0.063(7)
F2A 0.099(8) 0.061(5) 0.111(8) 0.025(6) 0.093(6) 0.011(6)
F3A 0.130(7) 0.082(7) 0.127(9) 0.076(6) 0.049(8) -0.001(6)

loop_
_atom_type_symbol
_atom_type_description
_atom_type_scat_dispersion_real
_atom_type_scat_dispersion_imag
_atom_type_scat_source
C C 0.0033 0.0016 'International Tables Vol C Tables 4.2.6.8 and 6.1.1.4'
H H 0.0000 0.0000 'International Tables Vol C Tables 4.2.6.8 and 6.1.1.4'
B B 0.0013 0.0007 'International Tables Vol C Tables 4.2.6.8 and 6.1.1.4'
F F 0.0171 0.0103 'International Tables Vol C Tables 4.2.6.8 and 6.1.1.4'
N N 0.0061 0.0033 'International Tables Vol C Tables 4.2.6.8 and 6.1.1.4'
O O 0.0106 0.0060 'International Tables Vol C Tables 4.2.6.8 and 6.1.1.4'
Ru Ru -1.2594 0.8363 'International Tables Vol C Tables 4.2.6.8 and 6.1.1.4'

loop_
_geom_angle_atom_site_label_1
_geom_angle_atom_site_label_2
_geom_angle_atom_site_label_3
_geom_angle
H1 Ru1 H1A 93.4(11)
H1 Ru1 H1B 155.1(12)
H1A Ru1 H1B 62.1(9)
C1 Ru1 H1 91.5(10)
C1 Ru1 H1A 89.1(6)
C1 Ru1 H1B 84.4(6)
C1 Ru1 B1 84.72(7)
C28 Ru1 H1 89.8(10)
C28 Ru1 H1A 87.9(6)
C28 Ru1 H1B 93.2(6)
C28 Ru1 C1 176.78(6)
C28 Ru1 B1 92.10(7)
B1 Ru1 H1 124.0(10)
B1 Ru1 H1A 30.9(6)
B1 Ru1 H1B 31.2(6)
C55 Ru1 H1 73.3(10)
C55 Ru1 H1A 166.7(6)
C55 Ru1 H1B 131.2(6)
C55 Ru1 C1 92.03(7)
C55 Ru1 C28 91.16(7)
C55 Ru1 B1 162.34(10)
C1 N1 C3 111.86(14)
C1 N1 C4 126.06(14)
C3 N1 C4 121.91(14)
C1 N2 C2 111.55(14)
C1 N2 C16 128.06(14)
C2 N2 C16 120.14(14)
C28 N3 C29 111.47(14)
C28 N3 C31 125.40(14)
C29 N3 C31 120.90(14)
C28 N4 C30 111.62(14)
C28 N4 C43 126.14(13)
C30 N4 C43 121.44(14)
H5A N5 H5B 109(2)
H5A N5 H5C 105(2)
H5B N5 H5C 108(2)
B1 N5 H5A 111.1(18)
B1 N5 H5B 114.6(17)
B1 N5 H5C 108.5(17)
N1 C1 Ru1 127.86(12)
N1 C1 N2 102.82(13)
N2 C1 Ru1 129.28(12)
N2 C2 H2 126.5
C3 C2 N2 106.99(15)
C3 C2 H2 126.5
N1 C3 H3 126.6
C2 C3 N1 106.78(15)
C2 C3 H3 126.6
C5 C4 N1 118.51(16)
C5 C4 C9 123.43(16)
C9 C4 N1 117.96(16)
C4 C5 C10 121.72(16)
C6 C5 C4 117.11(17)
C6 C5 C10 121.12(17)
C5 C6 H6 119.5
C7 C6 C5 120.99(19)
C7 C6 H6 119.5
C6 C7 H7 119.8
C8 C7 C6 120.4(2)
C8 C7 H7 119.8
C7 C8 H8 119.4
C7 C8 C9 121.2(2)
C9 C8 H8 119.4
C4 C9 C13 122.92(17)
C8 C9 C4 116.79(18)
C8 C9 C13 120.24(18)
C5 C10 H10 108.0
C5 C10 C11 110.68(16)
C5 C10 C12 112.70(17)
C11 C10 H10 108.0
C12 C10 H10 108.0
C12 C10 C11 109.35(17)
C10 C11 H11A 109.5
C10 C11 H11B 109.5
C10 C11 H11C 109.5
H11A C11 H11B 109.5
H11A C11 H11C 109.5
H11B C11 H11C 109.5
C10 C12 H12A 109.5
C10 C12 H12B 109.5
C10 C12 H12C 109.5
H12A C12 H12B 109.5
H12A C12 H12C 109.5
H12B C12 H12C 109.5
C9 C13 H13 107.9
C9 C13 C14 110.17(17)
C9 C13 C15 113.25(19)
C14 C13 H13 107.9
C15 C13 H13 107.9
C15 C13 C14 109.4(2)
C13 C14 H14A 109.5
C13 C14 H14B 109.5
C13 C14 H14C 109.5
H14A C14 H14B 109.5
H14A C14 H14C 109.5
H14B C14 H14C 109.5
C13 C15 H15A 109.5
C13 C15 H15B 109.5
C13 C15 H15C 109.5
H15A C15 H15B 109.5
H15A C15 H15C 109.5
H15B C15 H15C 109.5
C17 C16 N2 119.00(15)
C17 C16 C21 122.68(16)
C21 C16 N2 118.04(15)
C16 C17 C22 123.52(17)
C18 C17 C16 117.12(18)
C18 C17 C22 119.34(17)
C17 C18 H18 119.4
C19 C18 C17 121.25(19)
C19 C18 H18 119.4
C18 C19 H19 119.7
C18 C19 C20 120.63(19)
C20 C19 H19 119.7
C19 C20 H20 119.5
C19 C20 C21 121.08(19)
C21 C20 H20 119.5
C16 C21 C25 121.63(17)
C20 C21 C16 117.19(18)
C20 C21 C25 121.04(17)
C17 C22 H22 108.2
C17 C22 C23 110.79(16)
C17 C22 C24 111.86(19)
C23 C22 H22 108.2
C24 C22 H22 108.2
C24 C22 C23 109.39(18)
C22 C23 H23A 109.5
C22 C23 H23B 109.5
C22 C23 H23C 109.5
H23A C23 H23B 109.5
H23A C23 H23C 109.5
H23B C23 H23C 109.5
C22 C24 H24A 109.5
C22 C24 H24B 109.5
C22 C24 H24C 109.5
H24A C24 H24B 109.5
H24A C24 H24C 109.5
H24B C24 H24C 109.5
C21 C25 H25 107.5
C21 C25 C26 110.60(17)
C21 C25 C27 113.5(2)
C26 C25 H25 107.5
C27 C25 H25 107.5
C27 C25 C26 110.0(2)
C25 C26 H26A 109.5
C25 C26 H26B 109.5
C25 C26 H26C 109.5
H26A C26 H26B 109.5
H26A C26 H26C 109.5
H26B C26 H26C 109.5
C25 C27 H27A 109.5
C25 C27 H27B 109.5
C25 C27 H27C 109.5
H27A C27 H27B 109.5
H27A C27 H27C 109.5
H27B C27 H27C 109.5
N3 C28 Ru1 128.61(12)
N4 C28 Ru1 128.24(11)
N4 C28 N3 102.78(13)
N3 C29 H29 126.4
C30 C29 N3 107.16(15)
C30 C29 H29 126.4
N4 C30 H30 126.5
C29 C30 N4 106.95(15)
C29 C30 H30 126.5
C32 C31 N3 119.88(16)
C32 C31 C36 123.01(17)
C36 C31 N3 116.97(17)
C31 C32 C33 116.7(2)
C31 C32 C37 122.57(17)
C33 C32 C37 120.42(19)
C32 C33 H33 119.4
C34 C33 C32 121.1(2)
C34 C33 H33 119.4
C33 C34 H34 119.6
C35 C34 C33 120.8(2)
C35 C34 H34 119.6
C34 C35 H35 119.5
C34 C35 C36 120.9(2)
C36 C35 H35 119.5
C31 C36 C40 122.68(17)
C35 C36 C31 117.3(2)
C35 C36 C40 119.84(19)
C32 C37 H37 107.7
C32 C37 C38 113.29(18)
C32 C37 C39 109.65(18)
C38 C37 H37 107.7
C38 C37 C39 110.67(19)
C39 C37 H37 107.7
C37 C38 H38A 109.5
C37 C38 H38B 109.5
C37 C38 H38C 109.5
H38A C38 H38B 109.5
H38A C38 H38C 109.5
H38B C38 H38C 109.5
C37 C39 H39A 109.5
C37 C39 H39B 109.5
C37 C39 H39C 109.5
H39A C39 H39B 109.5
H39A C39 H39C 109.5
H39B C39 H39C 109.5
C36 C40 H40 108.0
C36 C40 C41 114.30(19)
C36 C40 C42 109.88(17)
C41 C40 H40 108.0
C41 C40 C42 108.55(17)
C42 C40 H40 108.0
C40 C41 H41A 109.5
C40 C41 H41B 109.5
C40 C41 H41C 109.5
H41A C41 H41B 109.5
H41A C41 H41C 109.5
H41B C41 H41C 109.5
C40 C42 H42A 109.5
C40 C42 H42B 109.5
C40 C42 H42C 109.5
H42A C42 H42B 109.5
H42A C42 H42C 109.5
H42B C42 H42C 109.5
C44 C43 N4 119.26(15)
C44 C43 C48 122.40(15)
C48 C43 N4 118.03(15)
C43 C44 C45 117.49(16)
C43 C44 C49 123.21(15)
C45 C44 C49 119.16(16)
C44 C45 H45 119.5
C46 C45 C44 121.08(17)
C46 C45 H45 119.5
C45 C46 H46 119.8
C45 C46 C47 120.36(17)
C47 C46 H46 119.8
C46 C47 H47 119.4
C46 C47 C48 121.13(17)
C48 C47 H47 119.4
C43 C48 C52 122.68(15)
C47 C48 C43 117.51(16)
C47 C48 C52 119.63(16)
C44 C49 H49 107.8
C44 C49 C50 112.65(16)
C44 C49 C51 110.60(15)
C50 C49 H49 107.8
C51 C49 H49 107.8
C51 C49 C50 110.06(17)
C49 C50 H50A 109.5
C49 C50 H50B 109.5
C49 C50 H50C 109.5
H50A C50 H50B 109.5
H50A C50 H50C 109.5
H50B C50 H50C 109.5
C49 C51 H51A 109.5
C49 C51 H51B 109.5
C49 C51 H51C 109.5
H51A C51 H51B 109.5
H51A C51 H51C 109.5
H51B C51 H51C 109.5
C48 C52 H52 107.8
C48 C52 C53 112.90(16)
C48 C52 C54 109.69(15)
C53 C52 H52 107.8
C53 C52 C54 110.57(16)
C54 C52 H52 107.8
C52 C53 H53A 109.5
C52 C53 H53B 109.5
C52 C53 H53C 109.5
H53A C53 H53B 109.5
H53A C53 H53C 109.5
H53B C53 H53C 109.5
C52 C54 H54A 109.5
C52 C54 H54B 109.5
C52 C54 H54C 109.5
H54A C54 H54B 109.5
H54A C54 H54C 109.5
H54B C54 H54C 109.5
Ru1 B1 H1A 54.4(9)
Ru1 B1 H1B 58.2(10)
Ru1 B1 H1C 126.5(11)
H1A B1 H1B 112.5(14)
H1A B1 H1C 109.0(15)
H1B B1 H1C 113.2(15)
N5 B1 Ru1 125.70(14)
N5 B1 H1A 106.7(10)
N5 B1 H1B 107.7(11)
N5 B1 H1C 107.5(12)
O1 C55 Ru1 176.0(2)
C57 C56 B2 121.99(15)
C61 C56 C57 115.49(17)
C61 C56 B2 122.20(15)
C56 C57 H57 118.9
C58 C57 C56 122.26(18)
C58 C57 H57 118.9
C57 C58 C59 120.99(18)
C57 C58 C62 120.2(2)
C59 C58 C62 118.8(2)
C58 C59 H59 121.1
C60 C59 C58 117.86(19)
C60 C59 H59 121.1
C59 C60 C61 121.07(18)
C59 C60 C63 120.43(19)
C61 C60 C63 118.49(18)
C56 C61 H61 118.8
C60 C61 C56 122.31(17)
C60 C61 H61 118.8
F1 C62 C58 114.1(3)
F1 C62 F2 107.6(4)
F1 C62 F3 105.3(4)
F2 C62 C58 111.7(3)
F2 C62 F3 105.3(4)
F3 C62 C58 112.2(3)
F1A C62 C58 110.0(6)
F2A C62 C58 115.4(7)
F2A C62 F1A 109.4(11)
F2A C62 F3A 104.6(10)
F3A C62 C58 109.6(7)
F3A C62 F1A 107.6(9)
F4 C63 F5 108.2(2)
F4 C63 F6 105.7(2)
F4 C63 C60 113.3(2)
F5 C63 F6 104.4(2)
F5 C63 C60 112.1(2)
F6 C63 C60 112.6(2)
C65 C64 B2 120.92(15)
C69 C64 C65 115.48(16)
C69 C64 B2 123.32(15)
C64 C65 H65 118.9
C66 C65 C64 122.19(17)
C66 C65 H65 118.9
C65 C66 C67 121.07(17)
C65 C66 C70 120.48(17)
C67 C66 C70 118.42(16)
C66 C67 H67 121.0
C68 C67 C66 117.91(16)
C68 C67 H67 121.0
C67 C68 C69 120.78(17)
C67 C68 C71 120.10(17)
C69 C68 C71 119.11(17)
C64 C69 H69 118.7
C68 C69 C64 122.52(16)
C68 C69 H69 118.7
F7 C70 F8 106.97(17)
F7 C70 F9 105.85(16)
F7 C70 C66 113.95(15)
F8 C70 F9 105.40(16)
F8 C70 C66 112.18(15)
F9 C70 C66 111.90(17)
F10 C71 F11 106.52(18)
F10 C71 F12 107.18(19)
F10 C71 C68 113.95(17)
F11 C71 C68 111.93(17)
F12 C71 F11 103.95(18)
F12 C71 C68 112.61(17)
C73 C72 B2 122.25(15)
C77 C72 C73 115.51(15)
C77 C72 B2 121.73(15)
C72 C73 H73 119.0
C74 C73 C72 122.00(16)
C74 C73 H73 119.0
C73 C74 C78 119.50(17)
C75 C74 C73 121.35(17)
C75 C74 C78 119.15(16)
C74 C75 H75 121.2
C76 C75 C74 117.68(16)
C76 C75 H75 121.2
C75 C76 C77 120.89(17)
C75 C76 C79 120.51(16)
C77 C76 C79 118.59(16)
C72 C77 H77 118.7
C76 C77 C72 122.55(16)
C76 C77 H77 118.7
F13 C78 C74 113.19(16)
F14 C78 F13 103.87(18)
F14 C78 C74 112.88(18)
F15 C78 F13 104.7(2)
F15 C78 F14 108.0(2)
F15 C78 C74 113.47(18)
F16 C79 F17 105.93(17)
F16 C79 F18 106.84(17)
F16 C79 C76 113.98(16)
F17 C79 F18 104.79(16)
F17 C79 C76 112.52(16)
F18 C79 C76 112.12(15)
C81 C80 B2 122.89(15)
C85 C80 C81 115.64(16)
C85 C80 B2 121.24(15)
C80 C81 H81 119.1
C82 C81 C80 121.88(17)
C82 C81 H81 119.1
C81 C82 C86 119.95(19)
C83 C82 C81 121.16(18)
C83 C82 C86 118.84(19)
C82 C83 H83 120.8
C84 C83 C82 118.34(18)
C84 C83 H83 120.8
C83 C84 C85 120.40(18)
C83 C84 C87 120.48(18)
C85 C84 C87 119.12(18)
C80 C85 H85 118.7
C84 C85 C80 122.56(17)
C84 C85 H85 118.7
F22 C86 F23 106.7(2)
F22 C86 F24 107.5(3)
F22 C86 C82 113.8(2)
F23 C86 F24 103.7(2)
F23 C86 C82 113.4(2)
F24 C86 C82 111.0(2)
F19 C87 F20 102.6(2)
F19 C87 C84 111.9(2)
F20 C87 C84 112.8(2)
F21 C87 F19 107.8(3)
F21 C87 F20 107.6(3)
F21 C87 C84 113.5(2)
C56 B2 C64 111.52(14)
C56 B2 C72 112.66(14)
C64 B2 C72 103.03(13)
C80 B2 C56 104.97(14)
C80 B2 C64 113.20(14)
C80 B2 C72 111.70(13)

loop_
_geom_bond_atom_site_label_1
_geom_bond_atom_site_label_2
_geom_bond_distance
Ru1 H1 1.594(5)
Ru1 H1A 1.903(19)
Ru1 H1B 1.98(2)
Ru1 C1 2.1170(16)
Ru1 C28 2.0950(16)
Ru1 B1 2.333(2)
Ru1 C55 1.813(2)
N1 C1 1.366(2)
N1 C3 1.388(2)
N1 C4 1.446(2)
N2 C1 1.373(2)
N2 C2 1.387(2)
N2 C16 1.448(2)
N3 C28 1.377(2)
N3 C29 1.391(2)
N3 C31 1.458(2)
N4 C28 1.372(2)
N4 C30 1.394(2)
N4 C43 1.452(2)
N5 H5A 0.89(3)
N5 H5B 0.94(3)
N5 H5C 0.89(3)
N5 B1 1.602(3)
C2 H2 0.9500
C2 C3 1.334(3)
C3 H3 0.9500
C4 C5 1.394(3)
C4 C9 1.398(3)
C5 C6 1.390(3)
C5 C10 1.521(3)
C6 H6 0.9500
C6 C7 1.382(3)
C7 H7 0.9500
C7 C8 1.378(3)
C8 H8 0.9500
C8 C9 1.394(3)
C9 C13 1.521(3)
C10 H10 1.0000
C10 C11 1.537(3)
C10 C12 1.530(3)
C11 H11A 0.9800
C11 H11B 0.9800
C11 H11C 0.9800
C12 H12A 0.9800
C12 H12B 0.9800
C12 H12C 0.9800
C13 H13 1.0000
C13 C14 1.532(3)
C13 C15 1.529(3)
C14 H14A 0.9800
C14 H14B 0.9800
C14 H14C 0.9800
C15 H15A 0.9800
C15 H15B 0.9800
C15 H15C 0.9800
C16 C17 1.402(3)
C16 C21 1.404(2)
C17 C18 1.396(3)
C17 C22 1.515(3)
C18 H18 0.9500
C18 C19 1.373(3)
C19 H19 0.9500
C19 C20 1.378(3)
C20 H20 0.9500
C20 C21 1.394(3)
C21 C25 1.518(3)
C22 H22 1.0000
C22 C23 1.539(3)
C22 C24 1.530(3)
C23 H23A 0.9800
C23 H23B 0.9800
C23 H23C 0.9800
C24 H24A 0.9800
C24 H24B 0.9800
C24 H24C 0.9800
C25 H25 1.0000
C25 C26 1.538(3)
C25 C27 1.523(3)
C26 H26A 0.9800
C26 H26B 0.9800
C26 H26C 0.9800
C27 H27A 0.9800
C27 H27B 0.9800
C27 H27C 0.9800
C29 H29 0.9500
C29 C30 1.331(2)
C30 H30 0.9500
C31 C32 1.398(3)
C31 C36 1.406(3)
C32 C33 1.399(3)
C32 C37 1.513(3)
C33 H33 0.9500
C33 C34 1.380(4)
C34 H34 0.9500
C34 C35 1.374(4)
C35 H35 0.9500
C35 C36 1.390(3)
C36 C40 1.522(3)
C37 H37 1.0000
C37 C38 1.525(3)
C37 C39 1.533(3)
C38 H38A 0.9800
C38 H38B 0.9800
C38 H38C 0.9800
C39 H39A 0.9800
C39 H39B 0.9800
C39 H39C 0.9800
C40 H40 1.0000
C40 C41 1.526(3)
C40 C42 1.532(3)
C41 H41A 0.9800
C41 H41B 0.9800
C41 H41C 0.9800
C42 H42A 0.9800
C42 H42B 0.9800
C42 H42C 0.9800
C43 C44 1.398(2)
C43 C48 1.407(2)
C44 C45 1.400(2)
C44 C49 1.520(2)
C45 H45 0.9500
C45 C46 1.378(3)
C46 H46 0.9500
C46 C47 1.383(3)
C47 H47 0.9500
C47 C48 1.391(3)
C48 C52 1.523(2)
C49 H49 1.0000
C49 C50 1.531(3)
C49 C51 1.528(3)
C50 H50A 0.9800
C50 H50B 0.9800
C50 H50C 0.9800
C51 H51A 0.9800
C51 H51B 0.9800
C51 H51C 0.9800
C52 H52 1.0000
C52 C53 1.531(3)
C52 C54 1.536(3)
C53 H53A 0.9800
C53 H53B 0.9800
C53 H53C 0.9800
C54 H54A 0.9800
C54 H54B 0.9800
C54 H54C 0.9800
B1 H1A 1.203(19)
B1 H1B 1.21(2)
B1 H1C 1.11(2)
O1 C55 1.161(3)
F4 C63 1.326(3)
F5 C63 1.333(3)
F6 C63 1.334(3)
F7 C70 1.322(2)
F8 C70 1.330(2)
F9 C70 1.343(2)
F10 C71 1.315(2)
F11 C71 1.339(2)
F12 C71 1.329(3)
F13 C78 1.336(2)
F14 C78 1.320(3)
F15 C78 1.319(3)
F16 C79 1.320(2)
F17 C79 1.340(2)
F18 C79 1.342(2)
F19 C87 1.318(3)
F20 C87 1.329(3)
F21 C87 1.292(3)
F22 C86 1.293(3)
F23 C86 1.312(3)
F24 C86 1.348(4)
C56 C57 1.406(2)
C56 C61 1.400(2)
C56 B2 1.639(3)
C57 H57 0.9500
C57 C58 1.386(3)
C58 C59 1.387(3)
C58 C62 1.509(3)
C59 H59 0.9500
C59 C60 1.385(3)
C60 C61 1.388(3)
C60 C63 1.501(3)
C61 H61 0.9500
C62 F1 1.310(5)
C62 F2 1.332(6)
C62 F3 1.333(5)
C62 F1A 1.334(15)
C62 F2A 1.183(12)
C62 F3A 1.294(15)
C64 C65 1.408(2)
C64 C69 1.396(2)
C64 B2 1.639(2)
C65 H65 0.9500
C65 C66 1.387(2)
C66 C67 1.389(3)
C66 C70 1.494(3)
C67 H67 0.9500
C67 C68 1.385(3)
C68 C69 1.394(2)
C68 C71 1.492(3)
C69 H69 0.9500
C72 C73 1.401(2)
C72 C77 1.401(2)
C72 B2 1.643(2)
C73 H73 0.9500
C73 C74 1.393(2)
C74 C75 1.387(3)
C74 C78 1.495(3)
C75 H75 0.9500
C75 C76 1.384(3)
C76 C77 1.393(2)
C76 C79 1.497(3)
C77 H77 0.9500
C80 C81 1.402(2)
C80 C85 1.399(2)
C80 B2 1.639(2)
C81 H81 0.9500
C81 C82 1.388(3)
C82 C83 1.384(3)
C82 C86 1.503(3)
C83 H83 0.9500
C83 C84 1.380(3)
C84 C85 1.394(3)
C84 C87 1.501(3)
C85 H85 0.9500

loop_
_geom_torsion_atom_site_label_1
_geom_torsion_atom_site_label_2
_geom_torsion_atom_site_label_3
_geom_torsion_atom_site_label_4
_geom_torsion
N1 C4 C5 C6 -179.69(16)
N1 C4 C5 C10 -2.3(2)
N1 C4 C9 C8 179.21(17)
N1 C4 C9 C13 1.8(3)
N2 C2 C3 N1 -0.4(2)
N2 C16 C17 C18 175.46(16)
N2 C16 C17 C22 -3.0(3)
N2 C16 C21 C20 -176.73(16)
N2 C16 C21 C25 -1.0(2)
N3 C29 C30 N4 -0.01(19)
N3 C31 C32 C33 -179.69(17)
N3 C31 C32 C37 -5.8(3)
N3 C31 C36 C35 179.38(17)
N3 C31 C36 C40 4.7(3)
N4 C43 C44 C45 175.28(15)
N4 C43 C44 C49 -0.3(2)
N4 C43 C48 C47 -175.52(15)
N4 C43 C48 C52 -0.4(2)
C1 N1 C3 C2 0.3(2)
C1 N1 C4 C5 -89.4(2)
C1 N1 C4 C9 94.1(2)
C1 N2 C2 C3 0.4(2)
C1 N2 C16 C17 112.53(19)
C1 N2 C16 C21 -73.3(2)
C2 N2 C1 Ru1 177.52(13)
C2 N2 C1 N1 -0.24(18)
C2 N2 C16 C17 -73.8(2)
C2 N2 C16 C21 100.4(2)
C3 N1 C1 Ru1 -177.85(13)
C3 N1 C1 N2 -0.05(19)
C3 N1 C4 C5 95.8(2)
C3 N1 C4 C9 -80.7(2)
C4 N1 C1 Ru1 6.9(2)
C4 N1 C1 N2 -175.34(15)
C4 N1 C3 C2 175.84(17)
C4 C5 C6 C7 1.5(3)
C4 C5 C10 C11 -87.6(2)
C4 C5 C10 C12 149.59(18)
C4 C9 C13 C14 96.6(2)
C4 C9 C13 C15 -140.5(2)
C5 C4 C9 C8 2.9(3)
C5 C4 C9 C13 -174.50(17)
C5 C6 C7 C8 0.8(4)
C6 C5 C10 C11 89.7(2)
C6 C5 C10 C12 -33.1(2)
C6 C7 C8 C9 -1.3(4)
C7 C8 C9 C4 -0.5(3)
C7 C8 C9 C13 177.0(2)
C8 C9 C13 C14 -80.7(3)
C8 C9 C13 C15 42.2(3)
C9 C4 C5 C6 -3.4(3)
C9 C4 C5 C10 173.99(16)
C10 C5 C6 C7 -175.9(2)
C16 N2 C1 Ru1 -8.4(2)
C16 N2 C1 N1 173.88(15)
C16 N2 C2 C3 -174.20(16)
C16 C17 C18 C19 0.1(3)
C16 C17 C22 C23 106.4(2)
C16 C17 C22 C24 -131.29(19)
C16 C21 C25 C26 -82.4(2)
C16 C21 C25 C27 153.4(2)
C17 C16 C21 C20 -2.8(3)
C17 C16 C21 C25 172.95(17)
C17 C18 C19 C20 -0.5(3)
C18 C17 C22 C23 -72.0(2)
C18 C17 C22 C24 50.3(2)
C18 C19 C20 C21 -0.8(3)
C19 C20 C21 C16 2.4(3)
C19 C20 C21 C25 -173.41(19)
C20 C21 C25 C26 93.2(2)
C20 C21 C25 C27 -31.0(3)
C21 C16 C17 C18 1.6(3)
C21 C16 C17 C22 -176.86(17)
C22 C17 C18 C19 178.62(18)
C28 N3 C29 C30 -0.7(2)
C28 N3 C31 C32 -98.1(2)
C28 N3 C31 C36 86.1(2)
C28 N4 C30 C29 0.70(19)
C28 N4 C43 C44 116.59(18)
C28 N4 C43 C48 -69.7(2)
C29 N3 C28 Ru1 -172.34(12)
C29 N3 C28 N4 1.05(18)
C29 N3 C31 C32 100.4(2)
C29 N3 C31 C36 -75.5(2)
C30 N4 C28 Ru1 172.37(12)
C30 N4 C28 N3 -1.06(17)
C30 N4 C43 C44 -74.5(2)
C30 N4 C43 C48 99.25(19)
C31 N3 C28 Ru1 24.6(2)
C31 N3 C28 N4 -161.98(15)
C31 N3 C29 C30 163.22(16)
C31 C32 C33 C34 1.4(3)
C31 C32 C37 C38 137.39(19)
C31 C32 C37 C39 -98.4(2)
C31 C36 C40 C41 -141.51(19)
C31 C36 C40 C42 96.2(2)
C32 C31 C36 C35 3.7(3)
C32 C31 C36 C40 -170.99(17)
C32 C33 C34 C35 1.7(4)
C33 C32 C37 C38 -48.9(3)
C33 C32 C37 C39 75.3(3)
C33 C34 C35 C36 -2.1(4)
C34 C35 C36 C31 -0.5(3)
C34 C35 C36 C40 174.4(2)
C35 C36 C40 C41 43.9(3)
C35 C36 C40 C42 -78.4(2)
C36 C31 C32 C33 -4.1(3)
C36 C31 C32 C37 169.77(17)
C37 C32 C33 C34 -172.6(2)
C43 N4 C28 Ru1 -17.8(2)
C43 N4 C28 N3 168.78(14)
C43 N4 C30 C29 -169.69(15)
C43 C44 C45 C46 -0.9(3)
C43 C44 C49 C50 -127.12(19)
C43 C44 C49 C51 109.3(2)
C43 C48 C52 C53 146.58(18)
C43 C48 C52 C54 -89.6(2)
C44 C43 C48 C47 -2.0(2)
C44 C43 C48 C52 173.14(16)
C44 C45 C46 C47 0.3(3)
C45 C44 C49 C50 57.3(2)
C45 C44 C49 C51 -66.3(2)
C45 C46 C47 C48 -0.4(3)
C46 C47 C48 C43 1.2(3)
C46 C47 C48 C52 -174.03(16)
C47 C48 C52 C53 -38.4(2)
C47 C48 C52 C54 85.4(2)
C48 C43 C44 C45 1.8(2)
C48 C43 C44 C49 -173.80(16)
C49 C44 C45 C46 174.88(17)
C56 C57 C58 C59 1.3(3)
C56 C57 C58 C62 -178.8(2)
C57 C56 C61 C60 0.1(3)
C57 C56 B2 C64 -32.5(2)
C57 C56 B2 C72 -147.78(16)
C57 C56 B2 C80 90.46(19)
C57 C58 C59 C60 -0.2(3)
C57 C58 C62 F1 -4.7(5)
C57 C58 C62 F2 117.5(4)
C57 C58 C62 F3 -124.5(4)
C57 C58 C62 F1A 32.8(9)
C57 C58 C62 F2A 157.1(10)
C57 C58 C62 F3A -85.3(8)
C58 C59 C60 C61 -1.0(3)
C58 C59 C60 C63 177.8(2)
C59 C58 C62 F1 175.1(3)
C59 C58 C62 F2 -62.6(4)
C59 C58 C62 F3 55.4(5)
C59 C58 C62 F1A -147.3(8)
C59 C58 C62 F2A -23.0(11)
C59 C58 C62 F3A 94.6(8)
C59 C60 C61 C56 1.0(3)
C59 C60 C63 F4 8.7(3)
C59 C60 C63 F5 -114.1(2)
C59 C60 C63 F6 128.5(2)
C61 C56 C57 C58 -1.2(3)
C61 C56 B2 C64 154.25(16)
C61 C56 B2 C72 39.0(2)
C61 C56 B2 C80 -82.80(19)
C61 C60 C63 F4 -172.6(2)
C61 C60 C63 F5 64.6(3)
C61 C60 C63 F6 -52.7(3)
C62 C58 C59 C60 179.9(2)
C63 C60 C61 C56 -177.69(19)
C64 C65 C66 C67 1.1(3)
C64 C65 C66 C70 -177.00(16)
C65 C64 C69 C68 1.6(2)
C65 C64 B2 C56 -36.0(2)
C65 C64 B2 C72 85.04(18)
C65 C64 B2 C80 -154.15(15)
C65 C66 C67 C68 0.8(3)
C65 C66 C70 F7 -10.8(3)
C65 C66 C70 F8 110.9(2)
C65 C66 C70 F9 -130.88(18)
C66 C67 C68 C69 -1.4(3)
C66 C67 C68 C71 177.73(17)
C67 C66 C70 F7 171.05(17)
C67 C66 C70 F8 -67.2(2)
C67 C66 C70 F9 51.0(2)
C67 C68 C69 C64 0.1(3)
C67 C68 C71 F10 9.8(3)
C67 C68 C71 F11 -111.1(2)
C67 C68 C71 F12 132.2(2)
C69 C64 C65 C66 -2.2(2)
C69 C64 B2 C56 150.25(16)
C69 C64 B2 C72 -88.67(18)
C69 C64 B2 C80 32.1(2)
C69 C68 C71 F10 -171.05(19)
C69 C68 C71 F11 68.0(2)
C69 C68 C71 F12 -48.7(2)
C70 C66 C67 C68 178.91(16)
C71 C68 C69 C64 -179.00(17)
C72 C73 C74 C75 1.1(3)
C72 C73 C74 C78 -179.26(17)
C73 C72 C77 C76 -1.0(2)
C73 C72 B2 C56 38.1(2)
C73 C72 B2 C64 -82.22(19)
C73 C72 B2 C80 155.95(16)
C73 C74 C75 C76 -0.7(3)
C73 C74 C78 F13 37.9(3)
C73 C74 C78 F14 -79.8(2)
C73 C74 C78 F15 156.9(2)
C74 C75 C76 C77 -0.4(3)
C74 C75 C76 C79 -179.50(17)
C75 C74 C78 F13 -142.47(19)
C75 C74 C78 F14 99.9(2)
C75 C74 C78 F15 -23.4(3)
C75 C76 C77 C72 1.3(3)
C75 C76 C79 F16 0.5(3)
C75 C76 C79 F17 -120.17(19)
C75 C76 C79 F18 122.01(19)
C77 C72 C73 C74 -0.2(2)
C77 C72 B2 C56 -150.45(15)
C77 C72 B2 C64 89.24(18)
C77 C72 B2 C80 -32.6(2)
C77 C76 C79 F16 -178.61(18)
C77 C76 C79 F17 60.8(2)
C77 C76 C79 F18 -57.1(2)
C78 C74 C75 C76 179.61(18)
C79 C76 C77 C72 -179.60(16)
C80 C81 C82 C83 -1.0(3)
C80 C81 C82 C86 176.5(2)
C81 C80 C85 C84 -1.1(3)
C81 C80 B2 C56 -90.64(19)
C81 C80 B2 C64 31.2(2)
C81 C80 B2 C72 146.98(17)
C81 C82 C83 C84 0.0(3)
C81 C82 C86 F22 25.9(4)
C81 C82 C86 F23 148.2(2)
C81 C82 C86 F24 -95.5(3)
C82 C83 C84 C85 0.4(3)
C82 C83 C84 C87 -180.0(2)
C83 C82 C86 F22 -156.5(3)
C83 C82 C86 F23 -34.2(4)
C83 C82 C86 F24 82.1(3)
C83 C84 C85 C80 0.2(3)
C83 C84 C87 F19 113.9(3)
C83 C84 C87 F20 -131.1(2)
C83 C84 C87 F21 -8.5(4)
C85 C80 C81 C82 1.5(3)
C85 C80 B2 C56 83.77(19)
C85 C80 B2 C64 -154.38(16)
C85 C80 B2 C72 -38.6(2)
C85 C84 C87 F19 -66.5(3)
C85 C84 C87 F20 48.5(3)
C85 C84 C87 F21 171.2(3)
C86 C82 C83 C84 -177.5(2)
C87 C84 C85 C80 -179.4(2)
B2 C56 C57 C58 -174.92(18)
B2 C56 C61 C60 173.73(17)
B2 C64 C65 C66 -176.40(16)
B2 C64 C69 C68 175.66(16)
B2 C72 C73 C74 171.73(16)
B2 C72 C77 C76 -172.96(16)
B2 C80 C81 C82 176.21(18)
B2 C80 C85 C84 -175.90(18)

loop_
_platon_squeeze_void_nr
_platon_squeeze_void_average_x
_platon_squeeze_void_average_y
_platon_squeeze_void_average_z
_platon_squeeze_void_volume
_platon_squeeze_void_count_electrons
_platon_squeeze_void_content
1 0.000 0.000 0.500 447 106 ' '
